data_2212898
loop_
_publ_author_name
'Weberski Jr, Michael P.'
'McLauchlan, Craig C.'

_publ_section_title
;Bis[(\h^5^-cyclopentadienyl)tris(diethyl
 phosphito)-\k^3^<i>P</i>,<i>P</i>',<i>P</i>''-cobaltate(III)-\k^3^<i>O</i>,<i>O</i>',<i>O</i>'']cobalt(II)
;
_journal_coeditor_code HB2322
_journal_issue 4
_journal_name_full 'Acta Crystallographica Section E'
_journal_page_first m1171
_journal_page_last m1172
_journal_paper_doi 10.1107/S1600536807013001
_journal_volume 63
_journal_year 2007
_chemical_formula_iupac '[Co3 (C5 H5)2 (C4 H10 O3 P)6]'
_chemical_formula_moiety 'C34 H70 Co3 O18 P6'
_chemical_formula_sum 'C34 H70 Co3 O18 P6'
_chemical_formula_weight 1129.51
_chemical_melting_point 'decomp > 559'
_chemical_name_systematic
;
Bis[1,3(\h^5^)-cyclopentadienyl]hexakis(\m-diethyl
phosphito)-1:2\k^6^P:O;2:3\k^6^O:P-tricobalt(II)
;
_space_group_IT_number 2
_symmetry_cell_setting triclinic
_symmetry_space_group_name_Hall '-P 1'
_symmetry_space_group_name_H-M 'P -1'
_atom_sites_solution_hydrogens geom
_atom_sites_solution_primary direct
_atom_sites_solution_secondary difmap
_audit_creation_method SHELXL-97
_cell_angle_alpha 116.5290(10)
_cell_angle_beta 91.9820(10)
_cell_angle_gamma 118.8020(10)
_cell_formula_units_Z 1
_cell_length_a 11.6355(8)
_cell_length_b 11.6433(8)
_cell_length_c 12.1363(8)
_cell_measurement_reflns_used 6247
_cell_measurement_temperature 100(2)
_cell_measurement_theta_max 30.53
_cell_measurement_theta_min 2.47
_cell_volume 1221.90(15)
_computing_cell_refinement 'SAINT-Plus (Bruker, 2003)'
_computing_data_collection 'SMART (Bruker, 2002)'
_computing_data_reduction SAINT-Plus
_computing_molecular_graphics 'SHELXP97 (Sheldrick, 1997)'
_computing_publication_material 'publCIF (Westrip, 2007)'
_computing_structure_refinement 'SHELXL97 (Sheldrick, 1997)'
_computing_structure_solution 'SHELXS97 (Sheldrick, 1997)'
_diffrn_ambient_temperature 100(2)
_diffrn_measured_fraction_theta_full 0.995
_diffrn_measured_fraction_theta_max 0.995
_diffrn_measurement_device_type 'Bruker SMART APEX CCD'
_diffrn_measurement_method \w
_diffrn_radiation_monochromator graphite
_diffrn_radiation_source 'fine-focus sealed tube'
_diffrn_radiation_type MoK\a
_diffrn_radiation_wavelength 0.71073
_diffrn_reflns_av_R_equivalents 0.0117
_diffrn_reflns_av_sigmaI/netI 0.0163
_diffrn_reflns_limit_h_max 15
_diffrn_reflns_limit_h_min -15
_diffrn_reflns_limit_k_max 15
_diffrn_reflns_limit_k_min -15
_diffrn_reflns_limit_l_max 16
_diffrn_reflns_limit_l_min -16
_diffrn_reflns_number 12593
_diffrn_reflns_theta_full 28.28
_diffrn_reflns_theta_max 28.28
_diffrn_reflns_theta_min 1.98
_diffrn_standards_decay_% <1
_diffrn_standards_number 0
_exptl_absorpt_coefficient_mu 1.269
_exptl_absorpt_correction_T_max 0.617
_exptl_absorpt_correction_T_min 0.516
_exptl_absorpt_correction_type multi-scan
_exptl_absorpt_process_details '(SADABS in SAINT-Plus; Bruker, 2003)'
_exptl_crystal_colour orange
_exptl_crystal_density_diffrn 1.535
_exptl_crystal_density_method 'not measured'
_exptl_crystal_description block
_exptl_crystal_F_000 589
_exptl_crystal_size_max 0.58
_exptl_crystal_size_mid 0.55
_exptl_crystal_size_min 0.38
_refine_diff_density_max 0.676
_refine_diff_density_min -0.411
_refine_ls_extinction_method none
_refine_ls_goodness_of_fit_ref 1.060
_refine_ls_hydrogen_treatment constr
_refine_ls_matrix_type full
_refine_ls_number_parameters 308
_refine_ls_number_reflns 6038
_refine_ls_number_restraints 0
_refine_ls_restrained_S_all 1.060
_refine_ls_R_factor_all 0.0255
_refine_ls_R_factor_gt 0.0240
_refine_ls_shift/su_max 0.001
_refine_ls_shift/su_mean 0.000
_refine_ls_structure_factor_coef Fsqd
_refine_ls_weighting_details 'calc w=1/[\s^2^(Fo^2^)+(0.0362P)^2^+0.5433P] where P=(Fo^2^+2Fc^2^)/3'
_refine_ls_weighting_scheme calc
_refine_ls_wR_factor_gt 0.0644
_refine_ls_wR_factor_ref 0.0653
_reflns_number_gt 5710
_reflns_number_total 6038
_reflns_threshold_expression I>2\s(I)
_cod_data_source_file hb2322.cif
_cod_data_source_block I
_cod_original_cell_volume 1221.90(14)
_cod_database_code 2212898
_cod_database_fobs_code 2212898

loop_
_symmetry_equiv_pos_as_xyz
'x, y, z'
'-x, -y, -z'

loop_
_atom_site_type_symbol
_atom_site_label
_atom_site_fract_x
_atom_site_fract_y
_atom_site_fract_z
_atom_site_U_iso_or_equiv
_atom_site_adp_type
_atom_site_calc_flag
_atom_site_refinement_flags
_atom_site_occupancy
_atom_site_disorder_assembly
_atom_site_disorder_group
Co Co1 0.147626(17) 0.279018(19) 0.378891(15) 0.01550(5) Uani d . 1 . .
Co Co2 0.0000 0.0000 0.0000 0.01437(6) Uani d S 1 . .
O O1 0.39111(10) 0.36641(12) 0.26111(10) 0.0240(2) Uani d . 1 . .
O O2 0.35297(10) 0.18293(11) 0.32920(9) 0.02167(19) Uani d . 1 . .
O O4 0.00693(11) -0.06400(12) 0.30835(10) 0.0247(2) Uani d . 1 . .
O O5 -0.13961(10) 0.03835(12) 0.34861(10) 0.0244(2) Uani d . 1 . .
O O7 -0.06704(11) 0.32045(13) 0.26910(10) 0.0259(2) Uani d . 1 . .
O O8 0.17562(11) 0.49826(11) 0.29321(10) 0.0243(2) Uani d . 1 . .
P P1 0.26585(3) 0.21829(4) 0.25748(3) 0.01521(7) Uani d P 0.95 A 1
P P2 -0.02630(3) 0.03952(4) 0.27609(3) 0.01559(7) Uani d P 0.95 A 1
P P3 0.06827(3) 0.31928(4) 0.24592(3) 0.01566(7) Uani d P 0.95 A 1
O O3 0.19099(10) 0.08603(11) 0.11821(9) 0.01709(18) Uani d P 0.95 A 1
O O6 -0.09368(10) -0.04723(11) 0.13172(9) 0.01716(18) Uani d P 0.95 A 1
O O9 0.03843(10) 0.22100(11) 0.10222(9) 0.01702(18) Uani d P 0.95 A 1
P P1A 0.1576(9) 0.0886(10) 0.2758(9) 0.0321(17) Uiso d P 0.05 A 2
P P2A -0.0699(8) 0.1519(9) 0.2574(7) 0.0244(14) Uiso d P 0.05 A 2
P P3A 0.2159(8) 0.3487(9) 0.2382(8) 0.0273(15) Uiso d P 0.05 A 2
O O3A 0.132(3) 0.012(3) 0.130(2) 0.034(5) Uiso d P 0.05 A 2
O O6A -0.119(2) 0.014(2) 0.125(2) 0.025(4) Uiso d P 0.05 A 2
O O9A 0.124(3) 0.244(3) 0.102(2) 0.029(4) Uiso d P 0.05 A 2
C C1 0.31277(15) 0.48657(16) 0.53723(13) 0.0228(3) Uani d . 1 A .
H H1 0.3946 0.5545 0.5315 0.027 Uiso calc R 1 . .
C C2 0.28610(15) 0.36162(16) 0.55113(13) 0.0234(3) Uani d . 1 A .
H H2 0.3485 0.3350 0.5578 0.028 Uiso calc R 1 . .
C C3 0.14898(16) 0.28507(17) 0.55303(13) 0.0247(3) Uani d . 1 A .
H H3 0.1049 0.1988 0.5602 0.030 Uiso calc R 1 . .
C C4 0.08981(15) 0.36368(17) 0.54202(13) 0.0255(3) Uani d . 1 A .
H H4 0.0004 0.3376 0.5406 0.031 Uiso calc R 1 . .
C C5 0.19159(16) 0.48838(16) 0.53371(13) 0.0246(3) Uani d . 1 A .
H H5 0.1809 0.5595 0.5271 0.030 Uiso calc R 1 . .
C C6 0.03599(17) -0.16964(18) 0.21561(16) 0.0294(3) Uani d . 1 A .
H H6A 0.1065 -0.1692 0.2612 0.035 Uiso calc R 1 B 2
H H6B 0.0714 -0.1358 0.1572 0.035 Uiso calc R 1 B 2
C C7 -0.09206(19) -0.33079(18) 0.13832(15) 0.0335(3) Uani d . 1 . .
H H7A -0.1317 -0.3610 0.1965 0.050 Uiso calc R 1 A .
H H7B -0.0684 -0.4006 0.0838 0.050 Uiso calc R 1 . .
H H7C -0.1579 -0.3338 0.0853 0.050 Uiso calc R 1 . .
C C8 -0.27134(15) -0.10439(18) 0.30162(15) 0.0274(3) Uani d . 1 A .
H H8A -0.2598 -0.1895 0.2715 0.033 Uiso calc R 1 . .
H H8B -0.3338 -0.1253 0.2300 0.033 Uiso calc R 1 . .
C C9 -0.32856(16) -0.0861(2) 0.41344(16) 0.0307(3) Uani d . 1 . .
H H9A -0.2673 -0.0688 0.4826 0.046 Uiso calc R 1 A .
H H9B -0.4180 -0.1782 0.3850 0.046 Uiso calc R 1 . .
H H9C -0.3368 0.0003 0.4440 0.046 Uiso calc R 1 . .
C C10 -0.20349(15) 0.19436(19) 0.17978(16) 0.0303(3) Uani d . 1 A .
H H10A -0.2652 0.1634 0.2272 0.036 Uiso calc R 1 C 2
H H10B -0.2009 0.1066 0.1199 0.036 Uiso calc R 1 C 2
C C11 -0.2562(2) 0.2421(2) 0.10585(19) 0.0451(5) Uani d . 1 . .
H H11A -0.2540 0.3322 0.1656 0.068 Uiso calc R 1 A .
H H11B -0.3495 0.1597 0.0504 0.068 Uiso calc R 1 . .
H H11C -0.1988 0.2651 0.0539 0.068 Uiso calc R 1 . .
C C12 0.14030(16) 0.55689(17) 0.22417(15) 0.0266(3) Uani d . 1 A .
H H12A 0.0924 0.6034 0.2680 0.032 Uiso calc R 1 . .
H H12B 0.0791 0.4727 0.1367 0.032 Uiso calc R 1 . .
C C13 0.2691(2) 0.6744(2) 0.2191(2) 0.0444(4) Uani d . 1 . .
H H13A 0.3317 0.7543 0.3057 0.067 Uiso calc R 1 A .
H H13B 0.2463 0.7185 0.1787 0.067 Uiso calc R 1 . .
H H13C 0.3122 0.6259 0.1695 0.067 Uiso calc R 1 . .
C C14 0.38822(16) 0.38690(19) 0.15258(16) 0.0279(3) Uani d . 1 A .
H H14A 0.4180 0.4925 0.1834 0.034 Uiso calc R 1 D 2
H H14B 0.2944 0.3188 0.0933 0.034 Uiso calc R 1 D 2
C C15 0.4810(2) 0.3521(3) 0.08269(19) 0.0436(4) Uani d . 1 . .
H H15A 0.5715 0.4109 0.1435 0.065 Uiso calc R 1 A .
H H15B 0.4873 0.3789 0.0180 0.065 Uiso calc R 1 . .
H H15C 0.4440 0.2439 0.0416 0.065 Uiso calc R 1 . .
C C16 0.42667(15) 0.12044(18) 0.25878(14) 0.0252(3) Uani d . 1 A .
H H16A 0.4937 0.1914 0.2376 0.030 Uiso calc R 1 . .
H H16B 0.3625 0.0229 0.1785 0.030 Uiso calc R 1 . .
C C17 0.49896(16) 0.09681(19) 0.34381(16) 0.0283(3) Uani d . 1 . .
H H17A 0.5654 0.1946 0.4211 0.042 Uiso calc R 1 A .
H H17B 0.5454 0.0511 0.2975 0.042 Uiso calc R 1 . .
H H17C 0.4322 0.0296 0.3671 0.042 Uiso calc R 1 . .

loop_
_atom_site_aniso_label
_atom_site_aniso_U_11
_atom_site_aniso_U_22
_atom_site_aniso_U_33
_atom_site_aniso_U_12
_atom_site_aniso_U_13
_atom_site_aniso_U_23
Co1 0.01682(9) 0.01577(9) 0.01138(8) 0.00872(7) 0.00338(6) 0.00584(7)
Co2 0.01433(11) 0.01494(11) 0.01169(11) 0.00749(9) 0.00361(8) 0.00628(9)
O1 0.0200(5) 0.0218(5) 0.0222(5) 0.0067(4) 0.0062(4) 0.0114(4)
O2 0.0227(5) 0.0262(5) 0.0182(4) 0.0168(4) 0.0048(4) 0.0098(4)
O4 0.0338(5) 0.0222(5) 0.0204(5) 0.0164(4) 0.0064(4) 0.0122(4)
O5 0.0227(5) 0.0248(5) 0.0199(5) 0.0107(4) 0.0097(4) 0.0103(4)
O7 0.0267(5) 0.0357(6) 0.0227(5) 0.0230(5) 0.0098(4) 0.0144(4)
O8 0.0303(5) 0.0186(4) 0.0210(5) 0.0125(4) 0.0034(4) 0.0099(4)
P1 0.01410(15) 0.01606(15) 0.01339(15) 0.00780(13) 0.00305(11) 0.00706(12)
P2 0.01693(15) 0.01626(15) 0.01310(15) 0.00872(13) 0.00521(12) 0.00796(12)
P3 0.01721(15) 0.01564(15) 0.01362(15) 0.00968(13) 0.00420(12) 0.00683(12)
O3 0.0160(4) 0.0188(5) 0.0139(4) 0.0097(4) 0.0038(3) 0.0068(4)
O6 0.0168(4) 0.0172(4) 0.0138(4) 0.0076(4) 0.0046(3) 0.0077(4)
O9 0.0203(5) 0.0169(4) 0.0140(4) 0.0108(4) 0.0047(3) 0.0078(4)
C1 0.0229(6) 0.0181(6) 0.0138(6) 0.0074(5) 0.0004(5) 0.0034(5)
C2 0.0274(7) 0.0249(6) 0.0127(5) 0.0148(6) 0.0011(5) 0.0065(5)
C3 0.0320(7) 0.0238(7) 0.0123(6) 0.0127(6) 0.0059(5) 0.0085(5)
C4 0.0272(7) 0.0292(7) 0.0132(6) 0.0160(6) 0.0073(5) 0.0059(5)
C5 0.0332(7) 0.0219(6) 0.0141(6) 0.0173(6) 0.0044(5) 0.0042(5)
C6 0.0343(8) 0.0269(7) 0.0348(8) 0.0208(7) 0.0137(6) 0.0174(6)
C7 0.0469(9) 0.0262(7) 0.0235(7) 0.0188(7) 0.0105(7) 0.0123(6)
C8 0.0210(6) 0.0305(7) 0.0250(7) 0.0104(6) 0.0082(5) 0.0148(6)
C9 0.0288(7) 0.0404(9) 0.0353(8) 0.0213(7) 0.0177(6) 0.0260(7)
C10 0.0218(7) 0.0336(8) 0.0375(8) 0.0156(6) 0.0127(6) 0.0198(7)
C11 0.0442(10) 0.0425(10) 0.0355(9) 0.0275(9) -0.0070(8) 0.0092(8)
C12 0.0343(8) 0.0260(7) 0.0264(7) 0.0187(6) 0.0103(6) 0.0166(6)
C13 0.0371(9) 0.0374(9) 0.0664(13) 0.0167(8) 0.0120(9) 0.0377(10)
C14 0.0260(7) 0.0317(7) 0.0340(8) 0.0157(6) 0.0110(6) 0.0233(7)
C15 0.0447(10) 0.0667(13) 0.0357(9) 0.0353(10) 0.0231(8) 0.0331(9)
C16 0.0266(7) 0.0295(7) 0.0244(7) 0.0194(6) 0.0094(5) 0.0134(6)
C17 0.0283(7) 0.0342(8) 0.0395(8) 0.0220(6) 0.0163(6) 0.0261(7)

loop_
_atom_type_symbol
_atom_type_description
_atom_type_scat_dispersion_real
_atom_type_scat_dispersion_imag
_atom_type_scat_source
C C 0.0033 0.0016 'International Tables Vol C Tables 4.2.6.8 and 6.1.1.4'
H H 0.0000 0.0000 'International Tables Vol C Tables 4.2.6.8 and 6.1.1.4'
Co Co 0.3494 0.9721 'International Tables Vol C Tables 4.2.6.8 and 6.1.1.4'
O O 0.0106 0.0060 'International Tables Vol C Tables 4.2.6.8 and 6.1.1.4'
P P 0.1023 0.0942 'International Tables Vol C Tables 4.2.6.8 and 6.1.1.4'

loop_
_geom_angle_atom_site_label_1
_geom_angle_atom_site_label_2
_geom_angle_atom_site_label_3
_geom_angle_site_symmetry_1
_geom_angle_site_symmetry_3
_geom_angle
_geom_angle_publ_flag
P1A Co1 C4 . . 134.9(2) ?
P1A Co1 C3 . . 98.8(2) ?
C4 Co1 C3 . . 40.12(6) ?
P1A Co1 C1 . . 122.1(2) ?
C4 Co1 C1 . . 67.01(6) ?
C3 Co1 C1 . . 67.02(6) ?
P1A Co1 C2 . . 93.0(2) ?
C4 Co1 C2 . . 66.76(6) ?
C3 Co1 C2 . . 39.54(6) ?
C1 Co1 C2 . . 39.90(6) ?
P1A Co1 C5 . . 159.4(3) ?
C4 Co1 C5 . . 39.65(6) ?
C3 Co1 C5 . . 66.79(6) ?
C1 Co1 C5 . . 39.75(6) ?
C2 Co1 C5 . . 66.52(6) ?
P1A Co1 P3 . . 109.8(2) ?
C4 Co1 P3 . . 105.48(4) ?
C3 Co1 P3 . . 145.07(4) ?
C1 Co1 P3 . . 110.72(4) ?
C2 Co1 P3 . . 150.61(4) ?
C5 Co1 P3 . . 89.25(4) ?
P1A Co1 P2 . . 54.2(2) ?
C4 Co1 P2 . . 98.60(4) ?
C3 Co1 P2 . . 89.43(4) ?
C1 Co1 P2 . . 155.91(4) ?
C2 Co1 P2 . . 117.48(4) ?
C5 Co1 P2 . . 135.93(4) ?
P3 Co1 P2 . . 91.346(15) ?
P1A Co1 P1 . . 42.8(2) ?
C4 Co1 P1 . . 161.22(4) ?
C3 Co1 P1 . . 124.65(4) ?
C1 Co1 P1 . . 98.13(4) ?
C2 Co1 P1 . . 94.51(4) ?
C5 Co1 P1 . . 132.99(4) ?
P3 Co1 P1 . . 90.248(15) ?
P2 Co1 P1 . . 91.072(15) ?
P1A Co1 P3A . . 89.5(3) ?
C4 Co1 P3A . . 135.5(2) ?
C3 Co1 P3A . . 160.1(2) ?
C1 Co1 P3A . . 93.3(2) ?
C2 Co1 P3A . . 122.5(2) ?
C5 Co1 P3A . . 99.9(2) ?
P3 Co1 P3A . . 42.8(2) ?
P2 Co1 P3A . . 110.0(2) ?
P1 Co1 P3A . . 53.2(2) ?
P1A Co1 P2A . . 92.2(3) ?
C4 Co1 P2A . . 88.2(2) ?
C3 Co1 P2A . . 109.3(2) ?
C1 Co1 P2A . . 145.6(2) ?
C2 Co1 P2A . . 148.9(2) ?
C5 Co1 P2A . . 106.2(2) ?
P3 Co1 P2A . . 51.5(2) ?
P2 Co1 P2A . . 45.7(2) ?
P1 Co1 P2A . . 109.9(2) ?
P3A Co1 P2A . . 88.2(3) ?
O3A Co2 O3A . 2 180.0(14) ?
O3A Co2 O3 . . 24.5(7) ?
O3A Co2 O3 2 . 155.5(7) ?
O3A Co2 O3 . 2 155.5(7) ?
O3A Co2 O3 2 2 24.5(7) ?
O3 Co2 O3 . 2 180.00(6) ?
O3A Co2 O9 . . 102.2(7) ?
O3A Co2 O9 2 . 77.8(7) ?
O3 Co2 O9 . . 89.23(4) y
O3 Co2 O9 2 . 90.77(4) ?
O3A Co2 O9 . 2 77.8(7) ?
O3A Co2 O9 2 2 102.2(7) ?
O3 Co2 O9 . 2 90.77(4) ?
O3 Co2 O9 2 2 89.23(4) ?
O9 Co2 O9 . 2 180.00(3) ?
O3A Co2 O6 . . 69.6(7) ?
O3A Co2 O6 2 . 110.4(7) ?
O3 Co2 O6 . . 89.95(4) y
O3 Co2 O6 2 . 90.05(4) ?
O9 Co2 O6 . . 89.48(4) y
O9 Co2 O6 2 . 90.52(4) ?
O3A Co2 O6 . 2 110.4(7) ?
O3A Co2 O6 2 2 69.6(7) ?
O3 Co2 O6 . 2 90.05(4) y
O3 Co2 O6 2 2 89.95(4) ?
O9 Co2 O6 . 2 90.52(4) ?
O9 Co2 O6 2 2 89.48(4) ?
O6 Co2 O6 . 2 180.00(11) ?
O3A Co2 O6A . . 89.3(9) ?
O3A Co2 O6A 2 . 90.7(9) ?
O3 Co2 O6A . . 104.1(6) ?
O3 Co2 O6A 2 . 75.9(6) ?
O9 Co2 O6A . . 69.1(6) ?
O9 Co2 O6A 2 . 110.9(6) ?
O6 Co2 O6A . . 25.4(6) ?
O6 Co2 O6A 2 . 154.6(6) ?
O3A Co2 O6A . 2 90.7(9) ?
O3A Co2 O6A 2 2 89.3(9) ?
O3 Co2 O6A . 2 75.9(6) ?
O3 Co2 O6A 2 2 104.1(6) ?
O9 Co2 O6A . 2 110.9(6) ?
O9 Co2 O6A 2 2 69.1(6) ?
O6 Co2 O6A . 2 154.6(6) ?
O6 Co2 O6A 2 2 25.4(6) ?
O6A Co2 O6A . 2 180.0(19) ?
O3A Co2 O9A . 2 92.0(9) ?
O3A Co2 O9A 2 2 88.0(9) ?
O3 Co2 O9A . 2 110.7(6) ?
O3 Co2 O9A 2 2 69.3(6) ?
O9 Co2 O9A . 2 155.2(7) ?
O9 Co2 O9A 2 2 24.8(7) ?
O6 Co2 O9A . 2 76.4(6) ?
O6 Co2 O9A 2 2 103.6(6) ?
O6A Co2 O9A . 2 91.0(8) ?
O6A Co2 O9A 2 2 89.0(8) ?
O3A Co2 O9A . . 88.0(9) ?
O3A Co2 O9A 2 . 92.0(9) ?
O3 Co2 O9A . . 69.3(6) ?
O3 Co2 O9A 2 . 110.7(6) ?
O9 Co2 O9A . . 24.8(7) ?
O9 Co2 O9A 2 . 155.2(7) ?
O6 Co2 O9A . . 103.6(6) ?
O6 Co2 O9A 2 . 76.4(6) ?
O6A Co2 O9A . . 89.0(8) ?
O6A Co2 O9A 2 . 91.0(8) ?
O9A Co2 O9A 2 . 180.0(11) ?
C14 O1 P1 . . 122.23(9) ?
C14 O1 P3A . . 81.1(3) ?
P1 O1 P3A . . 66.2(2) ?
C16 O2 P1 . . 117.50(9) ?
C16 O2 P1A . . 125.8(3) ?
P1 O2 P1A . . 51.3(3) ?
C6 O4 P2 . . 121.43(9) ?
C6 O4 P1A . . 83.1(3) ?
P2 O4 P1A . . 63.1(3) ?
C8 O5 P2 . . 119.66(9) ?
C8 O5 P2A . . 126.6(2) ?
P2 O5 P2A . . 55.4(2) ?
C10 O7 P3 . . 121.71(9) ?
C10 O7 P2A . . 79.1(2) ?
P3 O7 P2A . . 65.5(2) ?
C12 O8 P3 . . 117.52(9) ?
C12 O8 P3A . . 130.9(3) ?
P3 O8 P3A . . 54.1(3) ?
O3 P1 O1 . . 108.61(6) ?
O3 P1 O2 . . 108.37(5) ?
O1 P1 O2 . . 100.04(6) ?
O3 P1 Co1 . . 119.19(4) ?
O1 P1 Co1 . . 111.69(4) ?
O2 P1 Co1 . . 107.15(4) ?
O6 P2 O5 . . 109.58(6) ?
O6 P2 O4 . . 108.47(6) ?
O5 P2 O4 . . 99.50(6) ?
O6 P2 Co1 . . 120.34(4) ?
O5 P2 Co1 . . 105.23(4) ?
O4 P2 Co1 . . 111.64(4) ?
O9 P3 O7 . . 108.29(6) ?
O9 P3 O8 . . 108.81(6) ?
O7 P3 O8 . . 99.95(6) ?
O9 P3 Co1 . . 120.17(4) ?
O7 P3 Co1 . . 110.82(4) ?
O8 P3 Co1 . . 106.87(4) ?
P1 O3 Co2 . . 127.63(6) ?
P2 O6 Co2 . . 126.24(6) ?
P3 O9 Co2 . . 127.34(6) ?
O3A P1A O2 . . 97.8(11) ?
O3A P1A O4 . . 108.1(11) ?
O2 P1A O4 . . 130.1(5) ?
O3A P1A Co1 . . 121.3(11) ?
O2 P1A Co1 . . 100.7(4) ?
O4 P1A Co1 . . 100.9(4) ?
O3A P1A C6 . . 80.3(11) ?
O2 P1A C6 . . 111.5(4) ?
Co1 P1A C6 . . 138.5(4) ?
O6A P2A O7 . . 118.1(10) ?
O6A P2A O5 . . 96.8(9) ?
O7 P2A O5 . . 132.9(4) ?
O6A P2A C10 . . 88.1(9) ?
O5 P2A C10 . . 117.9(4) ?
O6A P2A Co1 . . 117.4(9) ?
O7 P2A Co1 . . 98.5(3) ?
O5 P2A Co1 . . 91.3(3) ?
C10 P2A Co1 . . 139.4(4) ?
O9A P3A O8 . . 99.8(10) ?
O9A P3A O1 . . 113.5(10) ?
O8 P3A O1 . . 131.4(4) ?
O9A P3A Co1 . . 117.6(10) ?
O8 P3A Co1 . . 96.3(3) ?
O1 P3A Co1 . . 98.1(3) ?
O9A P3A C14 . . 85.1(10) ?
O8 P3A C14 . . 116.1(4) ?
Co1 P3A C14 . . 137.2(4) ?
P1A O3A Co2 . . 125.6(15) ?
P2A O6A Co2 . . 124.5(12) ?
P3A O9A Co2 . . 126.4(14) ?
C5 C1 C2 . . 107.47(13) ?
C5 C1 Co1 . . 70.38(8) ?
C2 C1 Co1 . . 70.25(8) ?
C5 C1 H1 . . 126.3 ?
C2 C1 H1 . . 126.3 ?
Co1 C1 H1 . . 124.7 ?
C3 C2 C1 . . 108.44(13) ?
C3 C2 Co1 . . 69.93(8) ?
C1 C2 Co1 . . 69.85(8) ?
C3 C2 H2 . . 125.8 ?
C1 C2 H2 . . 125.8 ?
Co1 C2 H2 . . 126.0 ?
C2 C3 C4 . . 107.86(13) ?
C2 C3 Co1 . . 70.53(8) ?
C4 C3 Co1 . . 69.90(8) ?
C2 C3 H3 . . 126.1 ?
C4 C3 H3 . . 126.1 ?
Co1 C3 H3 . . 125.1 ?
C5 C4 C3 . . 107.79(13) ?
C5 C4 Co1 . . 70.57(8) ?
C3 C4 Co1 . . 69.97(8) ?
C5 C4 H4 . . 126.1 ?
C3 C4 H4 . . 126.1 ?
Co1 C4 H4 . . 124.9 ?
C4 C5 C1 . . 108.42(13) ?
C4 C5 Co1 . . 69.78(8) ?
C1 C5 Co1 . . 69.87(8) ?
C4 C5 H5 . . 125.8 ?
C1 C5 H5 . . 125.8 ?
Co1 C5 H5 . . 126.1 ?
O4 C6 C7 . . 110.99(13) ?
O4 C6 P1A . . 59.0(2) ?
C7 C6 P1A . . 150.2(2) ?
O4 C6 H6A . . 109.4 ?
C7 C6 H6A . . 109.4 ?
P1A C6 H6A . . 100.2 ?
O4 C6 H6B . . 109.4 ?
C7 C6 H6B . . 109.4 ?
P1A C6 H6B . . 57.0 ?
H6A C6 H6B . . 108.0 ?
C6 C7 H7A . . 109.5 ?
C6 C7 H7B . . 109.5 ?
H7A C7 H7B . . 109.5 ?
C6 C7 H7C . . 109.5 ?
H7A C7 H7C . . 109.5 ?
H7B C7 H7C . . 109.5 ?
O5 C8 C9 . . 107.07(12) ?
O5 C8 H8A . . 110.3 ?
C9 C8 H8A . . 110.3 ?
O5 C8 H8B . . 110.3 ?
C9 C8 H8B . . 110.3 ?
H8A C8 H8B . . 108.6 ?
C8 C9 H9A . . 109.5 ?
C8 C9 H9B . . 109.5 ?
H9A C9 H9B . . 109.5 ?
C8 C9 H9C . . 109.5 ?
H9A C9 H9C . . 109.5 ?
H9B C9 H9C . . 109.5 ?
O7 C10 C11 . . 109.91(14) ?
O7 C10 P2A . . 59.7(2) ?
C11 C10 P2A . . 159.5(2) ?
O7 C10 H10A . . 109.7 ?
C11 C10 H10A . . 109.7 ?
P2A C10 H10A . . 90.8 ?
O7 C10 H10B . . 109.7 ?
C11 C10 H10B . . 109.7 ?
P2A C10 H10B . . 62.9 ?
H10A C10 H10B . . 108.2 ?
C10 C11 H11A . . 109.5 ?
C10 C11 H11B . . 109.5 ?
H11A C11 H11B . . 109.5 ?
C10 C11 H11C . . 109.5 ?
H11A C11 H11C . . 109.5 ?
H11B C11 H11C . . 109.5 ?
O8 C12 C13 . . 109.50(13) ?
O8 C12 H12A . . 109.8 ?
C13 C12 H12A . . 109.8 ?
O8 C12 H12B . . 109.8 ?
C13 C12 H12B . . 109.8 ?
H12A C12 H12B . . 108.2 ?
C12 C13 H13A . . 109.5 ?
C12 C13 H13B . . 109.5 ?
H13A C13 H13B . . 109.5 ?
C12 C13 H13C . . 109.5 ?
H13A C13 H13C . . 109.5 ?
H13B C13 H13C . . 109.5 ?
O1 C14 C15 . . 110.50(13) ?
O1 C14 P3A . . 59.3(2) ?
C15 C14 P3A . . 158.5(2) ?
O1 C14 H14A . . 109.6 ?
C15 C14 H14A . . 109.6 ?
P3A C14 H14A . . 91.9 ?
O1 C14 H14B . . 109.6 ?
C15 C14 H14B . . 109.6 ?
P3A C14 H14B . . 62.3 ?
H14A C14 H14B . . 108.1 ?
C14 C15 H15A . . 109.5 ?
C14 C15 H15B . . 109.5 ?
H15A C15 H15B . . 109.5 ?
C14 C15 H15C . . 109.5 ?
H15A C15 H15C . . 109.5 ?
H15B C15 H15C . . 109.5 ?
O2 C16 C17 . . 108.01(12) ?
O2 C16 H16A . . 110.1 ?
C17 C16 H16A . . 110.1 ?
O2 C16 H16B . . 110.1 ?
C17 C16 H16B . . 110.1 ?
H16A C16 H16B . . 108.4 ?
C16 C17 H17A . . 109.5 ?
C16 C17 H17B . . 109.5 ?
H17A C17 H17B . . 109.5 ?
C16 C17 H17C . . 109.5 ?
H17A C17 H17C . . 109.5 ?
H17B C17 H17C . . 109.5 ?

loop_
_geom_bond_atom_site_label_1
_geom_bond_atom_site_label_2
_geom_bond_site_symmetry_2
_geom_bond_distance
_geom_bond_publ_flag
Co1 C4 . 2.0813(13) y
Co1 C3 . 2.0822(13) y
Co1 C1 . 2.0849(13) y
Co1 C2 . 2.0901(13) y
Co1 C5 . 2.0916(13) y
Co1 P3 . 2.1601(4) y
Co1 P2 . 2.1698(4) y
Co1 P1 . 2.1703(4) y
Co1 P1A . 2.068(9) ?
Co1 P3A . 2.217(8) ?
Co1 P2A . 2.225(8) ?
Co2 O3 . 2.0859(9) y
Co2 O3 2 2.0859(9) ?
Co2 O9 . 2.0884(9) y
Co2 O9 2 2.0884(9) ?
Co2 O6 . 2.0915(9) y
Co2 O6 2 2.0915(9) ?
Co2 O3A . 2.07(2) ?
Co2 O3A 2 2.07(2) ?
Co2 O6A . 2.09(2) ?
Co2 O6A 2 2.09(2) ?
Co2 O9A 2 2.11(2) ?
Co2 O9A . 2.11(2) ?
O1 C14 . 1.4416(17) ?
O1 P1 . 1.6144(10) ?
O1 P3A . 1.944(8) ?
O2 C16 . 1.4462(16) ?
O2 P1 . 1.6174(10) ?
O2 P1A . 1.910(9) ?
O4 C6 . 1.4437(18) ?
O4 P2 . 1.6174(10) ?
O4 P1A . 2.015(9) ?
O5 C8 . 1.4405(17) ?
O5 P2 . 1.6083(10) ?
O5 P2A . 1.992(8) ?
O7 C10 . 1.4369(19) ?
O7 P3 . 1.6143(10) ?
O7 P2A . 1.887(8) ?
O8 C12 . 1.4471(17) ?
O8 P3 . 1.6144(10) ?
O8 P3A . 1.862(8) ?
P1 O3 . 1.5058(10) ?
P2 O6 . 1.5052(10) ?
P3 O9 . 1.5046(10) ?
P1A O3A . 1.52(3) ?
P1A C6 . 2.333(9) ?
P2A O6A . 1.49(2) ?
P2A C10 . 2.146(8) ?
P3A O9A . 1.48(2) ?
P3A C14 . 2.235(8) ?
C1 C5 . 1.420(2) ?
C1 C2 . 1.424(2) ?
C1 H1 . 0.9300 ?
C2 C3 . 1.411(2) ?
C2 H2 . 0.9300 ?
C3 C4 . 1.428(2) ?
C3 H3 . 0.9300 ?
C4 C5 . 1.415(2) ?
C4 H4 . 0.9300 ?
C5 H5 . 0.9300 ?
C6 C7 . 1.503(2) ?
C6 H6A . 0.9700 ?
C6 H6B . 0.9700 ?
C7 H7A . 0.9600 ?
C7 H7B . 0.9600 ?
C7 H7C . 0.9600 ?
C8 C9 . 1.507(2) ?
C8 H8A . 0.9700 ?
C8 H8B . 0.9700 ?
C9 H9A . 0.9600 ?
C9 H9B . 0.9600 ?
C9 H9C . 0.9600 ?
C10 C11 . 1.492(2) ?
C10 H10A . 0.9700 ?
C10 H10B . 0.9700 ?
C11 H11A . 0.9600 ?
C11 H11B . 0.9600 ?
C11 H11C . 0.9600 ?
C12 C13 . 1.493(2) ?
C12 H12A . 0.9700 ?
C12 H12B . 0.9700 ?
C13 H13A . 0.9600 ?
C13 H13B . 0.9600 ?
C13 H13C . 0.9600 ?
C14 C15 . 1.493(2) ?
C14 H14A . 0.9700 ?
C14 H14B . 0.9700 ?
C15 H15A . 0.9600 ?
C15 H15B . 0.9600 ?
C15 H15C . 0.9600 ?
C16 C17 . 1.505(2) ?
C16 H16A . 0.9700 ?
C16 H16B . 0.9700 ?
C17 H17A . 0.9600 ?
C17 H17B . 0.9600 ?
C17 H17C . 0.9600 ?

loop_
_geom_torsion_atom_site_label_1
_geom_torsion_atom_site_label_2
_geom_torsion_atom_site_label_3
_geom_torsion_atom_site_label_4
_geom_torsion_site_symmetry_1
_geom_torsion
C14 O1 P1 O3 . 25.90(12)
P3A O1 P1 O3 . 87.4(3)
C14 O1 P1 O2 . 139.32(11)
P3A O1 P1 O2 . -159.1(3)
C14 O1 P1 Co1 . -107.55(10)
P3A O1 P1 Co1 . -46.0(3)
C16 O2 P1 O3 . 42.43(11)
P1A O2 P1 O3 . -72.9(3)
C16 O2 P1 O1 . -71.17(10)
P1A O2 P1 O1 . 173.5(3)
C16 O2 P1 Co1 . 172.24(9)
P1A O2 P1 Co1 . 56.9(3)
P1A Co1 P1 O3 . 60.7(4)
C4 Co1 P1 O3 . 153.84(14)
C3 Co1 P1 O3 . 122.57(7)
C1 Co1 P1 O3 . -169.80(6)
C2 Co1 P1 O3 . 150.20(6)
C5 Co1 P1 O3 . -148.03(7)
P3 Co1 P1 O3 . -58.83(5)
P2 Co1 P1 O3 . 32.53(5)
P3A Co1 P1 O3 . -81.8(3)
P2A Co1 P1 O3 . -10.1(2)
P1A Co1 P1 O1 . -171.3(4)
C4 Co1 P1 O1 . -78.15(15)
C3 Co1 P1 O1 . -109.43(6)
C1 Co1 P1 O1 . -41.80(6)
C2 Co1 P1 O1 . -81.80(6)
C5 Co1 P1 O1 . -20.03(7)
P3 Co1 P1 O1 . 69.18(4)
P2 Co1 P1 O1 . 160.53(4)
P3A Co1 P1 O1 . 46.2(3)
P2A Co1 P1 O1 . 117.9(2)
P1A Co1 P1 O2 . -62.7(4)
C4 Co1 P1 O2 . 30.46(15)
C3 Co1 P1 O2 . -0.81(7)
C1 Co1 P1 O2 . 66.81(6)
C2 Co1 P1 O2 . 26.82(6)
C5 Co1 P1 O2 . 88.59(7)
P3 Co1 P1 O2 . 177.79(4)
P2 Co1 P1 O2 . -90.86(4)
P3A Co1 P1 O2 . 154.8(3)
P2A Co1 P1 O2 . -133.5(2)
C8 O5 P2 O6 . 47.52(12)
P2A O5 P2 O6 . -68.7(3)
C8 O5 P2 O4 . -66.09(11)
P2A O5 P2 O4 . 177.7(3)
C8 O5 P2 Co1 . 178.24(9)
P2A O5 P2 Co1 . 62.1(3)
C6 O4 P2 O6 . 29.68(12)
P1A O4 P2 O6 . 91.8(3)
C6 O4 P2 O5 . 144.14(11)
P1A O4 P2 O5 . -153.8(3)
C6 O4 P2 Co1 . -105.19(11)
P1A O4 P2 Co1 . -43.1(3)
P1A Co1 P2 O6 . -81.8(3)
C4 Co1 P2 O6 . 137.72(6)
C3 Co1 P2 O6 . 176.93(6)
C1 Co1 P2 O6 . -171.29(11)
C2 Co1 P2 O6 . -154.07(6)
C5 Co1 P2 O6 . 122.16(7)
P3 Co1 P2 O6 . 31.85(5)
P1 Co1 P2 O6 . -58.42(5)
P3A Co1 P2 O6 . -7.6(2)
P2A Co1 P2 O6 . 58.7(3)
P1A Co1 P2 O5 . 154.1(3)
C4 Co1 P2 O5 . 13.55(6)
C3 Co1 P2 O5 . 52.75(6)
C1 Co1 P2 O5 . 64.54(11)
C2 Co1 P2 O5 . 81.76(6)
C5 Co1 P2 O5 . -2.01(7)
P3 Co1 P2 O5 . -92.32(4)
P1 Co1 P2 O5 . 177.40(4)
P3A Co1 P2 O5 . -131.7(2)
P2A Co1 P2 O5 . -65.4(3)
P1A Co1 P2 O4 . 47.1(3)
C4 Co1 P2 O4 . -93.44(6)
C3 Co1 P2 O4 . -54.24(6)
C1 Co1 P2 O4 . -42.45(11)
C2 Co1 P2 O4 . -25.23(6)
C5 Co1 P2 O4 . -109.00(7)
P3 Co1 P2 O4 . 160.69(4)
P1 Co1 P2 O4 . 70.41(4)
P3A Co1 P2 O4 . 121.3(2)
P2A Co1 P2 O4 . -172.4(3)
C10 O7 P3 O9 . 27.35(12)
P2A O7 P3 O9 . 85.7(3)
C10 O7 P3 O8 . 141.10(11)
P2A O7 P3 O8 . -160.6(3)
C10 O7 P3 Co1 . -106.44(11)
P2A O7 P3 Co1 . -48.1(3)
C12 O8 P3 O9 . 52.86(11)
P3A O8 P3 O9 . -69.5(3)
C12 O8 P3 O7 . -60.49(11)
P3A O8 P3 O7 . 177.2(3)
C12 O8 P3 Co1 . -175.98(9)
P3A O8 P3 Co1 . 61.7(3)
P1A Co1 P3 O9 . -3.8(3)
C4 Co1 P3 O9 . -155.28(6)
C3 Co1 P3 O9 . -146.91(8)
C1 Co1 P3 O9 . 133.90(6)
C2 Co1 P3 O9 . 134.76(9)
C5 Co1 P3 O9 . 168.10(6)
P2 Co1 P3 O9 . -55.97(5)
P1 Co1 P3 O9 . 35.10(5)
P3A Co1 P3 O9 . 62.5(3)
P2A Co1 P3 O9 . -80.4(3)
P1A Co1 P3 O7 . 123.7(3)
C4 Co1 P3 O7 . -27.73(6)
C3 Co1 P3 O7 . -19.35(9)
C1 Co1 P3 O7 . -98.55(6)
C2 Co1 P3 O7 . -97.68(10)
C5 Co1 P3 O7 . -64.35(6)
P2 Co1 P3 O7 . 71.58(5)
P1 Co1 P3 O7 . 162.66(5)
P3A Co1 P3 O7 . -169.9(3)
P2A Co1 P3 O7 . 47.2(3)
P1A Co1 P3 O8 . -128.3(3)
C4 Co1 P3 O8 . 80.24(6)
C3 Co1 P3 O8 . 88.62(8)
C1 Co1 P3 O8 . 9.42(6)
C2 Co1 P3 O8 . 10.29(10)
C5 Co1 P3 O8 . 43.62(6)
P2 Co1 P3 O8 . 179.55(4)
P1 Co1 P3 O8 . -89.37(4)
P3A Co1 P3 O8 . -61.9(3)
P2A Co1 P3 O8 . 155.1(3)
O1 P1 O3 Co2 . -104.27(8)
O2 P1 O3 Co2 . 147.93(7)
Co1 P1 O3 Co2 . 25.14(9)
O3A Co2 O3 P1 . -92.4(16)
O3A Co2 O3 P1 2 87.6(16)
O9 Co2 O3 P1 . 30.22(7)
O9 Co2 O3 P1 2 -149.78(7)
O6 Co2 O3 P1 . -59.26(8)
O6 Co2 O3 P1 2 120.74(8)
O6A Co2 O3 P1 . -38.0(6)
O6A Co2 O3 P1 2 142.0(6)
O9A Co2 O3 P1 2 -134.6(7)
O9A Co2 O3 P1 . 45.4(7)
O5 P2 O6 Co2 . 147.70(6)
O4 P2 O6 Co2 . -104.63(7)
Co1 P2 O6 Co2 . 25.61(9)
O3A Co2 O6 P2 . 43.6(7)
O3A Co2 O6 P2 2 -136.4(7)
O3 Co2 O6 P2 . 29.62(7)
O3 Co2 O6 P2 2 -150.38(7)
O9 Co2 O6 P2 . -59.61(7)
O9 Co2 O6 P2 2 120.39(7)
O6A Co2 O6 P2 . -95.3(13)
O6A Co2 O6 P2 2 84.7(13)
O9A Co2 O6 P2 2 141.0(7)
O9A Co2 O6 P2 . -39.0(7)
O7 P3 O9 Co2 . -106.42(7)
O8 P3 O9 Co2 . 145.83(7)
Co1 P3 O9 Co2 . 22.28(9)
O3A Co2 O9 P3 . -36.7(7)
O3A Co2 O9 P3 2 143.3(7)
O3 Co2 O9 P3 . -57.60(7)
O3 Co2 O9 P3 2 122.40(7)
O6 Co2 O9 P3 . 32.36(7)
O6 Co2 O9 P3 2 -147.64(7)
O6A Co2 O9 P3 . 47.9(6)
O6A Co2 O9 P3 2 -132.1(6)
O9A Co2 O9 P3 2 86.8(15)
O9A Co2 O9 P3 . -93.2(15)
C16 O2 P1A O3A . -33.4(11)
P1 O2 P1A O3A . 65.3(10)
C16 O2 P1A O4 . 88.2(6)
P1 O2 P1A O4 . -173.1(8)
C16 O2 P1A Co1 . -157.47(17)
P1 O2 P1A Co1 . -58.7(3)
C16 O2 P1A C6 . 49.2(5)
P1 O2 P1A C6 . 147.9(5)
C6 O4 P1A O3A . 45.0(11)
P2 O4 P1A O3A . -85.6(11)
C6 O4 P1A O2 . -72.5(6)
P2 O4 P1A O2 . 157.0(7)
C6 O4 P1A Co1 . 173.3(3)
P2 O4 P1A Co1 . 42.7(2)
P2 O4 P1A C6 . -130.57(17)
C4 Co1 P1A O3A . 148.0(12)
C3 Co1 P1A O3A . 168.2(13)
C1 Co1 P1A O3A . -123.5(13)
C2 Co1 P1A O3A . -152.5(13)
C5 Co1 P1A O3A . -147.9(12)
P3 Co1 P1A O3A . 8.6(13)
P2 Co1 P1A O3A . 85.4(13)
P1 Co1 P1A O3A . -59.0(13)
P3A Co1 P1A O3A . -29.9(13)
P2A Co1 P1A O3A . 58.2(13)
C4 Co1 P1A O2 . -106.0(4)
C3 Co1 P1A O2 . -85.7(3)
C1 Co1 P1A O2 . -17.4(5)
C2 Co1 P1A O2 . -46.4(3)
C5 Co1 P1A O2 . -41.9(9)
P3 Co1 P1A O2 . 114.6(3)
P2 Co1 P1A O2 . -168.6(5)
P1 Co1 P1A O2 . 47.0(2)
P3A Co1 P1A O2 . 76.1(4)
P2A Co1 P1A O2 . 164.3(4)
C4 Co1 P1A O4 . 28.8(5)
C3 Co1 P1A O4 . 49.0(3)
C1 Co1 P1A O4 . 117.4(3)
C2 Co1 P1A O4 . 88.4(3)
C5 Co1 P1A O4 . 92.9(7)
P3 Co1 P1A O4 . -110.6(3)
P2 Co1 P1A O4 . -33.82(19)
P1 Co1 P1A O4 . -178.2(6)
P3A Co1 P1A O4 . -149.1(4)
P2A Co1 P1A O4 . -60.9(4)
C4 Co1 P1A C6 . 35.0(8)
C3 Co1 P1A C6 . 55.2(6)
C1 Co1 P1A C6 . 123.6(5)
C2 Co1 P1A C6 . 94.6(6)
C5 Co1 P1A C6 . 99.1(8)
P3 Co1 P1A C6 . -104.4(6)
P2 Co1 P1A C6 . -27.6(5)
P1 Co1 P1A C6 . -172.0(9)
P3A Co1 P1A C6 . -142.9(6)
P2A Co1 P1A C6 . -54.7(6)
C10 O7 P2A O6A . 48.2(10)
P3 O7 P2A O6A . -84.3(10)
C10 O7 P2A O5 . -84.6(5)
P3 O7 P2A O5 . 142.9(6)
P3 O7 P2A C10 . -132.50(17)
C10 O7 P2A Co1 . 175.6(3)
P3 O7 P2A Co1 . 43.06(17)
C8 O5 P2A O6A . -42.1(9)
P2 O5 P2A O6A . 61.6(9)
C8 O5 P2A O7 . 97.2(5)
P2 O5 P2A O7 . -159.1(7)
C8 O5 P2A C10 . 49.4(5)
P2 O5 P2A C10 . 153.1(5)
C8 O5 P2A Co1 . -159.91(13)
P2 O5 P2A Co1 . -56.24(17)
P1A Co1 P2A O6A . -22.2(11)
C4 Co1 P2A O6A . -157.1(10)
C3 Co1 P2A O6A . -122.3(10)
C1 Co1 P2A O6A . 160.4(9)
C2 Co1 P2A O6A . -121.6(10)
C5 Co1 P2A O6A . 167.1(10)
P3 Co1 P2A O6A . 91.5(10)
P2 Co1 P2A O6A . -53.2(10)
P1 Co1 P2A O6A . 17.8(11)
P3A Co1 P2A O6A . 67.3(10)
P1A Co1 P2A O7 . -150.0(4)
C4 Co1 P2A O7 . 75.1(3)
C3 Co1 P2A O7 . 109.8(3)
C1 Co1 P2A O7 . 32.5(5)
C2 Co1 P2A O7 . 110.5(3)
C5 Co1 P2A O7 . 39.3(3)
P3 Co1 P2A O7 . -36.36(17)
P2 Co1 P2A O7 . 178.9(5)
P1 Co1 P2A O7 . -110.0(3)
P3A Co1 P2A O7 . -60.5(3)
P1A Co1 P2A O5 . 76.2(3)
C4 Co1 P2A O5 . -58.7(2)
C3 Co1 P2A O5 . -24.0(3)
C1 Co1 P2A O5 . -101.3(3)
C2 Co1 P2A O5 . -23.3(5)
C5 Co1 P2A O5 . -94.5(2)
P3 Co1 P2A O5 . -170.1(4)
P2 Co1 P2A O5 . 45.12(17)
P1 Co1 P2A O5 . 116.2(2)
P3A Co1 P2A O5 . 165.7(3)
P1A Co1 P2A C10 . -145.5(6)
C4 Co1 P2A C10 . 79.6(5)
C3 Co1 P2A C10 . 114.3(5)
C1 Co1 P2A C10 . 37.0(8)
C2 Co1 P2A C10 . 115.0(5)
C5 Co1 P2A C10 . 43.8(6)
P3 Co1 P2A C10 . -31.9(4)
P2 Co1 P2A C10 . -176.6(7)
P1 Co1 P2A C10 . -105.5(5)
P3A Co1 P2A C10 . -56.0(6)
C12 O8 P3A O9A . -33.5(11)
P3 O8 P3A O9A . 63.8(10)
C12 O8 P3A O1 . 100.3(6)
P3 O8 P3A O1 . -162.4(7)
C12 O8 P3A Co1 . -153.03(16)
P3 O8 P3A Co1 . -55.7(2)
C12 O8 P3A C14 . 55.7(5)
P3 O8 P3A C14 . 153.1(5)
C14 O1 P3A O9A . 47.7(11)
P1 O1 P3A O9A . -83.5(11)
C14 O1 P3A O8 . -81.5(5)
P1 O1 P3A O8 . 147.3(6)
C14 O1 P3A Co1 . 172.6(3)
P1 O1 P3A Co1 . 41.37(18)
P1 O1 P3A C14 . -131.18(16)
P1A Co1 P3A O9A . 63.3(11)
C4 Co1 P3A O9A . -114.5(11)
C3 Co1 P3A O9A . 178.7(10)
C1 Co1 P3A O9A . -174.5(11)
C2 Co1 P3A O9A . 156.5(11)
C5 Co1 P3A O9A . -135.1(11)
P3 Co1 P3A O9A . -57.1(11)
P2 Co1 P3A O9A . 12.0(12)
P1 Co1 P3A O9A . 87.7(11)
P2A Co1 P3A O9A . -28.9(11)
P1A Co1 P3A O8 . 167.9(4)
C4 Co1 P3A O8 . -10.0(5)
C3 Co1 P3A O8 . -76.7(7)
C1 Co1 P3A O8 . -70.0(3)
C2 Co1 P3A O8 . -98.9(3)
C5 Co1 P3A O8 . -30.5(3)
P3 Co1 P3A O8 . 47.4(2)
P2 Co1 P3A O8 . 116.6(3)
P1 Co1 P3A O8 . -167.7(4)
P2A Co1 P3A O8 . 75.6(3)
P1A Co1 P3A O1 . -58.6(4)
C4 Co1 P3A O1 . 123.5(2)
C3 Co1 P3A O1 . 56.8(8)
C1 Co1 P3A O1 . 63.5(3)
C2 Co1 P3A O1 . 34.6(4)
C5 Co1 P3A O1 . 103.0(3)
P3 Co1 P3A O1 . -179.1(5)
P2 Co1 P3A O1 . -109.9(3)
P1 Co1 P3A O1 . -34.21(17)
P2A Co1 P3A O1 . -150.9(3)
P1A Co1 P3A C14 . -51.6(6)
C4 Co1 P3A C14 . 130.5(4)
C3 Co1 P3A C14 . 63.8(9)
C1 Co1 P3A C14 . 70.5(5)
C2 Co1 P3A C14 . 41.6(6)
C5 Co1 P3A C14 . 110.0(5)
P3 Co1 P3A C14 . -172.1(8)
P2 Co1 P3A C14 . -102.9(5)
P1 Co1 P3A C14 . -27.2(4)
P2A Co1 P3A C14 . -143.9(6)
O2 P1A O3A Co2 . -139.3(16)
O4 P1A O3A Co2 . 83.9(18)
Co1 P1A O3A Co2 . -32(2)
C6 P1A O3A Co2 . 110.0(17)
O3 Co2 O3A P1A . 101(3)
O3 Co2 O3A P1A 2 -79(3)
O9 Co2 O3A P1A . 42(2)
O9 Co2 O3A P1A 2 -138(2)
O6 Co2 O3A P1A . -43.2(17)
O6 Co2 O3A P1A 2 136.8(17)
O6A Co2 O3A P1A . -26.9(19)
O6A Co2 O3A P1A 2 153.1(19)
O9A Co2 O3A P1A 2 -117.9(19)
O9A Co2 O3A P1A . 62.1(19)
O7 P2A O6A Co2 . 77.9(15)
O5 P2A O6A Co2 . -134.9(13)
C10 P2A O6A Co2 . 107.3(13)
Co1 P2A O6A Co2 . -39.8(18)
O3A Co2 O6A P2A . 66.3(16)
O3A Co2 O6A P2A 2 -113.7(16)
O3 Co2 O6A P2A . 46.6(16)
O3 Co2 O6A P2A 2 -133.4(16)
O9 Co2 O6A P2A . -37.1(13)
O9 Co2 O6A P2A 2 142.9(13)
O6 Co2 O6A P2A . 104(2)
O6 Co2 O6A P2A 2 -76(2)
O9A Co2 O6A P2A 2 158.2(16)
O9A Co2 O6A P2A . -21.8(16)
O8 P3A O9A Co2 . -137.4(14)
O1 P3A O9A Co2 . 78.8(17)
Co1 P3A O9A Co2 . -35(2)
C14 P3A O9A Co2 . 107.0(16)
O3A Co2 O9A P3A . -23.2(18)
O3A Co2 O9A P3A 2 156.8(18)
O3 Co2 O9A P3A . -39.4(15)
O3 Co2 O9A P3A 2 140.6(15)
O9 Co2 O9A P3A . 102(2)
O9 Co2 O9A P3A 2 -78(2)
O6 Co2 O9A P3A . 45.3(18)
O6 Co2 O9A P3A 2 -134.7(18)
O6A Co2 O9A P3A . 66.1(18)
O6A Co2 O9A P3A 2 -113.9(18)
P1A Co1 C1 C5 . -166.8(3)
C4 Co1 C1 C5 . -37.07(9)
C3 Co1 C1 C5 . -80.82(9)
C2 Co1 C1 C5 . -117.81(12)
P3 Co1 C1 C5 . 61.52(9)
P2 Co1 C1 C5 . -93.64(12)
P1 Co1 C1 C5 . 154.89(8)
P3A Co1 C1 C5 . 101.7(2)
P2A Co1 C1 C5 . 10.2(4)
P1A Co1 C1 C2 . -49.0(3)
C4 Co1 C1 C2 . 80.74(9)
C3 Co1 C1 C2 . 36.99(9)
C5 Co1 C1 C2 . 117.81(12)
P3 Co1 C1 C2 . 179.34(7)
P2 Co1 C1 C2 . 24.17(15)
P1 Co1 C1 C2 . -87.29(8)
P3A Co1 C1 C2 . -140.5(2)
P2A Co1 C1 C2 . 128.0(4)
C5 C1 C2 C3 . 1.37(15)
Co1 C1 C2 C3 . -59.49(9)
C5 C1 C2 Co1 . 60.86(9)
P1A Co1 C2 C3 . -100.3(3)
C4 Co1 C2 C3 . 38.09(9)
C1 Co1 C2 C3 . 119.52(12)
C5 Co1 C2 C3 . 81.45(9)
P3 Co1 C2 C3 . 118.26(10)
P2 Co1 C2 C3 . -49.62(9)
P1 Co1 C2 C3 . -143.18(8)
P3A Co1 C2 C3 . 168.4(3)
P2A Co1 C2 C3 . -1.0(4)
P1A Co1 C2 C1 . 140.2(3)
C4 Co1 C2 C1 . -81.43(9)
C3 Co1 C2 C1 . -119.52(12)
C5 Co1 C2 C1 . -38.07(8)
P3 Co1 C2 C1 . -1.26(14)
P2 Co1 C2 C1 . -169.14(7)
P1 Co1 C2 C1 . 97.30(8)
P3A Co1 C2 C1 . 48.8(3)
P2A Co1 C2 C1 . -120.5(4)
C1 C2 C3 C4 . -0.77(15)
Co1 C2 C3 C4 . -60.22(9)
C1 C2 C3 Co1 . 59.44(9)
P1A Co1 C3 C2 . 83.9(3)
C4 Co1 C3 C2 . -118.40(12)
C1 Co1 C3 C2 . -37.32(8)
C5 Co1 C3 C2 . -80.70(9)
P3 Co1 C3 C2 . -130.98(8)
P2 Co1 C3 C2 . 137.48(8)
P1 Co1 C3 C2 . 46.57(9)
P3A Co1 C3 C2 . -30.0(6)
P2A Co1 C3 C2 . 179.5(2)
P1A Co1 C3 C4 . -157.7(3)
C1 Co1 C3 C4 . 81.08(9)
C2 Co1 C3 C4 . 118.40(12)
C5 Co1 C3 C4 . 37.70(9)
P3 Co1 C3 C4 . -12.58(12)
P2 Co1 C3 C4 . -104.12(8)
P1 Co1 C3 C4 . 164.97(7)
P3A Co1 C3 C4 . 88.4(6)
P2A Co1 C3 C4 . -62.1(2)
C2 C3 C4 C5 . -0.12(15)
Co1 C3 C4 C5 . -60.74(9)
C2 C3 C4 Co1 . 60.62(9)
P1A Co1 C4 C5 . 150.3(4)
C3 Co1 C4 C5 . 118.26(12)
C1 Co1 C4 C5 . 37.16(8)
C2 Co1 C4 C5 . 80.71(9)
P3 Co1 C4 C5 . -69.18(8)
P2 Co1 C4 C5 . -163.00(8)
P1 Co1 C4 C5 . 76.76(17)
P3A Co1 C4 C5 . -32.8(3)
P2A Co1 C4 C5 . -118.3(2)
P1A Co1 C4 C3 . 32.0(4)
C1 Co1 C4 C3 . -81.10(9)
C2 Co1 C4 C3 . -37.55(8)
C5 Co1 C4 C3 . -118.26(12)
P3 Co1 C4 C3 . 172.56(7)
P2 Co1 C4 C3 . 78.75(8)
P1 Co1 C4 C3 . -41.50(18)
P3A Co1 C4 C3 . -151.0(3)
P2A Co1 C4 C3 . 123.4(2)
C3 C4 C5 C1 . 0.97(15)
Co1 C4 C5 C1 . -59.39(9)
C3 C4 C5 Co1 . 60.36(9)
C2 C1 C5 C4 . -1.44(15)
Co1 C1 C5 C4 . 59.33(9)
C2 C1 C5 Co1 . -60.77(9)
P1A Co1 C5 C4 . -86.3(7)
C3 Co1 C5 C4 . -38.14(9)
C1 Co1 C5 C4 . -119.58(12)
C2 Co1 C5 C4 . -81.37(9)
P3 Co1 C5 C4 . 115.73(8)
P2 Co1 C5 C4 . 24.57(11)
P1 Co1 C5 C4 . -154.64(7)
P3A Co1 C5 C4 . 157.3(2)
P2A Co1 C5 C4 . 66.4(2)
P1A Co1 C5 C1 . 33.3(7)
C4 Co1 C5 C1 . 119.58(12)
C3 Co1 C5 C1 . 81.44(9)
C2 Co1 C5 C1 . 38.21(8)
P3 Co1 C5 C1 . -124.69(8)
P2 Co1 C5 C1 . 144.15(7)
P1 Co1 C5 C1 . -35.05(10)
P3A Co1 C5 C1 . -83.1(2)
P2A Co1 C5 C1 . -174.0(2)
P2 O4 C6 C7 . -96.06(14)
P1A O4 C6 C7 . -148.6(3)
P2 O4 C6 P1A . 52.6(3)
O3A P1A C6 O4 . -137.0(10)
O2 P1A C6 O4 . 128.4(5)
Co1 P1A C6 O4 . -9.9(5)
O3A P1A C6 C7 . -59.0(11)
O2 P1A C6 C7 . -153.6(3)
O4 P1A C6 C7 . 78.0(5)
Co1 P1A C6 C7 . 68.0(9)
P2 O5 C8 C9 . 157.09(10)
P2A O5 C8 C9 . -135.9(3)
P3 O7 C10 C11 . -108.38(14)
P2A O7 C10 C11 . -160.4(3)
P3 O7 C10 P2A . 52.1(2)
O6A P2A C10 O7 . -138.9(9)
O5 P2A C10 O7 . 124.4(4)
Co1 P2A C10 O7 . -6.8(4)
O6A P2A C10 C11 . -74.7(11)
O7 P2A C10 C11 . 64.2(7)
O5 P2A C10 C11 . -171.4(4)
Co1 P2A C10 C11 . 57.4(10)
P3 O8 C12 C13 . -145.87(13)
P3A O8 C12 C13 . -80.9(4)
P1 O1 C14 C15 . -104.46(14)
P3A O1 C14 C15 . -159.0(3)
P1 O1 C14 P3A . 54.5(3)
O9A P3A C14 O1 . -137.1(10)
O8 P3A C14 O1 . 124.4(5)
Co1 P3A C14 O1 . -10.9(4)
O9A P3A C14 C15 . -70.6(12)
O8 P3A C14 C15 . -169.1(4)
O1 P3A C14 C15 . 66.5(7)
Co1 P3A C14 C15 . 55.6(10)
P1 O2 C16 C17 . -179.83(9)
P1A O2 C16 C17 . -119.4(3)
